data_7158372
loop_
_publ_author_name
'Zeng, Piaopiao'
'Huang, Xiaoxiao'
'Tang, Wei'
'Chen, Zhiwei'

_publ_section_title
;
 Copper-catalyzed cascade radical cyclization of alkynoates: construction
 of aryldifluoromethylated coumarins.
;
_journal_issue 46
_journal_name_full 'Organic &amp; biomolecular chemistry'
_journal_page_first 10223
_journal_page_last 10227
_journal_paper_doi 10.1039/d1ob01754c
_journal_volume 19
_journal_year 2021
_chemical_formula_moiety 'C22 H13 F3 O2'
_chemical_formula_sum 'C22 H13 F3 O2'
_chemical_formula_weight 366.32
_space_group_crystal_system monoclinic
_space_group_IT_number 14
_space_group_name_Hall '-P 2ybc'
_space_group_name_H-M_alt 'P 1 21/c 1'
_atom_sites_solution_hydrogens geom
_atom_sites_solution_primary dual
_audit_creation_date 2021-05-14
_audit_creation_method
;
Olex2 1.2
(compiled 2018.05.29 svn.r3508 for OlexSys, GUI svn.r5506)
;
_audit_update_record
;
2021-09-04 deposited with the CCDC.	2021-10-25 downloaded from the CCDC.
;
_cell_angle_alpha 90
_cell_angle_beta 102.661(2)
_cell_angle_gamma 90
_cell_formula_units_Z 12
_cell_length_a 14.1040(6)
_cell_length_b 15.1682(9)
_cell_length_c 24.3684(12)
_cell_measurement_reflns_used 8257
_cell_measurement_temperature 100(2)
_cell_measurement_theta_max 27.00
_cell_measurement_theta_min 2.30
_cell_volume 5086.4(4)
_computing_cell_refinement 'SAINT V8.40B (Bruker Nano, Inc., 2019)'
_computing_data_collection 'Bruker Instrument Service vV6.2.14'
_computing_data_reduction 'SAINT V8.40B (Bruker Nano, Inc., 2019)'
_computing_molecular_graphics 'Olex2 (Dolomanov et al., 2009)'
_computing_publication_material 'Olex2 (Dolomanov et al., 2009)'
_computing_structure_refinement 'ShelXL (Sheldrick, 2015)'
_computing_structure_solution 'ShelXT (Sheldrick, 2015)'
_diffrn_ambient_temperature 100.0
_diffrn_measured_fraction_theta_full 0.999
_diffrn_measured_fraction_theta_max 0.998
_diffrn_measurement_device_type 'zju Bruker D8 Venture'
_diffrn_measurement_method '\f and \w scans'
_diffrn_radiation_type MoK\a
_diffrn_radiation_wavelength 0.71073
_diffrn_reflns_av_R_equivalents 0.0787
_diffrn_reflns_av_unetI/netI 0.0564
_diffrn_reflns_Laue_measured_fraction_full 0.999
_diffrn_reflns_Laue_measured_fraction_max 0.998
_diffrn_reflns_limit_h_max 18
_diffrn_reflns_limit_h_min -16
_diffrn_reflns_limit_k_max 19
_diffrn_reflns_limit_k_min -18
_diffrn_reflns_limit_l_max 31
_diffrn_reflns_limit_l_min -29
_diffrn_reflns_number 54654
_diffrn_reflns_point_group_measured_fraction_full 0.999
_diffrn_reflns_point_group_measured_fraction_max 0.998
_diffrn_reflns_theta_full 25.242
_diffrn_reflns_theta_max 27.117
_diffrn_reflns_theta_min 1.998
_diffrn_standards_number 0
_exptl_absorpt_coefficient_mu 0.113
_exptl_absorpt_correction_T_max 0.7455
_exptl_absorpt_correction_T_min 0.6675
_exptl_absorpt_correction_type multi-scan
_exptl_absorpt_process_details
;
SADABS-2016/2 (Bruker,2016/2) was used for absorption correction.
wR2(int) was 0.1215 before and 0.0667 after correction.
The Ratio of minimum to maximum transmission is 0.8954.
The \l/2 correction factor is Not present.
;
_exptl_crystal_colour colourless
_exptl_crystal_colour_primary colourless
_exptl_crystal_density_diffrn 1.435
_exptl_crystal_description block
_exptl_crystal_F_000 2256
_exptl_crystal_size_max 0.16
_exptl_crystal_size_mid 0.09
_exptl_crystal_size_min 0.08
_refine_diff_density_max 0.222
_refine_diff_density_min -0.286
_refine_diff_density_rms 0.053
_refine_ls_extinction_method none
_refine_ls_goodness_of_fit_ref 1.031
_refine_ls_hydrogen_treatment constr
_refine_ls_matrix_type full
_refine_ls_number_parameters 730
_refine_ls_number_reflns 11216
_refine_ls_number_restraints 0
_refine_ls_restrained_S_all 1.031
_refine_ls_R_factor_all 0.0856
_refine_ls_R_factor_gt 0.0479
_refine_ls_shift/su_max 0.001
_refine_ls_shift/su_mean 0.000
_refine_ls_structure_factor_coef Fsqd
_refine_ls_weighting_details 'w=1/[\s^2^(Fo^2^)+(0.0354P)^2^+1.8931P] where P=(Fo^2^+2Fc^2^)/3'
_refine_ls_weighting_scheme calc
_refine_ls_wR_factor_gt 0.0954
_refine_ls_wR_factor_ref 0.1133
_reflns_Friedel_coverage 0.000
_reflns_number_gt 7583
_reflns_number_total 11216
_reflns_threshold_expression 'I > 2\s(I)'
_cod_data_source_file d1ob01754c2.cif
_cod_data_source_block mo_210514_zpp_21dj_0m_CCDC1
_cod_depositor_comments 'Adding full bibliography for 7158371--7158372.cif.'
_cod_database_code 7158372
_shelx_shelxl_version_number 2018/3
_shelx_space_group_comment
;
The symmetry employed for this shelxl refinement is uniquely defined
by the following loop, which should always be used as a source of
symmetry information in preference to the above space-group names.
They are only intended as comments.
;
_shelx_estimated_absorpt_t_max 0.991
_shelx_estimated_absorpt_t_min 0.982
_olex2_refinement_description
;
1. Fixed Uiso
 At 1.2 times of:
  All C(H) groups
2.a Aromatic/amide H refined with riding coordinates:
 C1(H1), C2(H2), C4(H4), C11(H11), C12(H12), C13(H13), C14(H14), C15(H15),
 C18(H18), C19(H19), C20(H20), C21(H21), C22(H22), C23(H23), C24(H24), C26(H26),
  C33(H33), C34(H34), C35(H35), C36(H36), C37(H37), C40(H40), C41(H41),
 C42(H42), C43(H43), C44(H44), C45(H45), C46(H46), C48(H48), C55(H55), C56(H56),
  C57(H57), C58(H58), C59(H59), C62(H62), C63(H63), C64(H64), C65(H65), C66(H66)
;
_olex2_submission_special_instructions 'No special instructions were received'

loop_
_space_group_symop_operation_xyz
'x, y, z'
'-x, y+1/2, -z+1/2'
'-x, -y, -z'
'x, -y-1/2, z-1/2'

loop_
_atom_site_label
_atom_site_type_symbol
_atom_site_fract_x
_atom_site_fract_y
_atom_site_fract_z
_atom_site_U_iso_or_equiv
_atom_site_adp_type
_atom_site_occupancy
_atom_site_site_symmetry_order
_atom_site_calc_flag
_atom_site_refinement_flags_posn
_atom_site_refinement_flags_adp
_atom_site_refinement_flags_occupancy
_atom_site_disorder_assembly
_atom_site_disorder_group
F1 F 0.17583(10) 0.65520(8) 0.73083(6) 0.0409(3) Uani 1 1 d . . . . .
F2 F 0.40286(8) 0.13358(7) 0.73555(5) 0.0291(3) Uani 1 1 d . . . . .
F3 F 0.47064(8) 0.20573(8) 0.67726(5) 0.0286(3) Uani 1 1 d . . . . .
O1 O 0.18534(9) 0.20542(9) 0.70026(6) 0.0274(3) Uani 1 1 d . . . . .
O2 O 0.18597(9) 0.35056(9) 0.70347(6) 0.0281(3) Uani 1 1 d . . . . .
C1 C 0.38311(16) 0.50933(13) 0.75037(9) 0.0280(5) Uani 1 1 d . . . . .
H1 H 0.451843 0.511613 0.762438 0.034 Uiso 1 1 calc R . . . .
C2 C 0.32923(16) 0.58567(14) 0.75025(9) 0.0313(5) Uani 1 1 d . . . . .
H2 H 0.360100 0.640357 0.761710 0.038 Uiso 1 1 calc R . . . .
C3 C 0.22935(16) 0.58013(14) 0.73301(9) 0.0303(5) Uani 1 1 d . . . . .
C4 C 0.18043(16) 0.50282(14) 0.71758(9) 0.0298(5) Uani 1 1 d . . . . .
H4 H 0.111498 0.500932 0.707031 0.036 Uiso 1 1 calc R . . . .
C5 C 0.23624(14) 0.42766(13) 0.71810(8) 0.0251(4) Uani 1 1 d . . . . .
C6 C 0.33768(14) 0.42858(13) 0.73291(8) 0.0234(4) Uani 1 1 d . . . . .
C7 C 0.39002(14) 0.34796(13) 0.72566(8) 0.0217(4) Uani 1 1 d . . . . .
C8 C 0.33874(13) 0.27430(13) 0.70604(8) 0.0218(4) Uani 1 1 d . . . . .
C9 C 0.23340(14) 0.27144(13) 0.70265(8) 0.0239(4) Uani 1 1 d . . . . .
C10 C 0.49888(14) 0.35019(12) 0.74283(8) 0.0215(4) Uani 1 1 d . . . . .
C11 C 0.55769(14) 0.37780(14) 0.70727(9) 0.0287(5) Uani 1 1 d . . . . .
H11 H 0.529215 0.396189 0.670040 0.034 Uiso 1 1 calc R . . . .
C12 C 0.65763(15) 0.37856(15) 0.72597(9) 0.0302(5) Uani 1 1 d . . . . .
H12 H 0.697470 0.397415 0.701431 0.036 Uiso 1 1 calc R . . . .
C13 C 0.69994(15) 0.35218(13) 0.77998(9) 0.0276(5) Uani 1 1 d . . . . .
H13 H 0.768678 0.351625 0.792292 0.033 Uiso 1 1 calc R . . . .
C14 C 0.64202(15) 0.32659(13) 0.81603(9) 0.0288(5) Uani 1 1 d . . . . .
H14 H 0.670941 0.310123 0.853586 0.035 Uiso 1 1 calc R . . . .
C15 C 0.54141(15) 0.32480(13) 0.79760(8) 0.0263(4) Uani 1 1 d . . . . .
H15 H 0.501801 0.306284 0.822350 0.032 Uiso 1 1 calc R . . . .
C16 C 0.38139(13) 0.18852(13) 0.68959(8) 0.0226(4) Uani 1 1 d . . . . .
C17 C 0.32010(13) 0.14185(12) 0.63968(8) 0.0206(4) Uani 1 1 d . . . . .
C18 C 0.29119(14) 0.05489(13) 0.64332(9) 0.0245(4) Uani 1 1 d . . . . .
H18 H 0.309251 0.023862 0.677906 0.029 Uiso 1 1 calc R . . . .
C19 C 0.23589(15) 0.01356(13) 0.59632(9) 0.0273(5) Uani 1 1 d . . . . .
H19 H 0.216276 -0.045986 0.598668 0.033 Uiso 1 1 calc R . . . .
C20 C 0.20918(14) 0.05884(13) 0.54597(9) 0.0273(5) Uani 1 1 d . . . . .
H20 H 0.170576 0.030590 0.513951 0.033 Uiso 1 1 calc R . . . .
C21 C 0.23863(14) 0.14506(13) 0.54226(9) 0.0262(4) Uani 1 1 d . . . . .
H21 H 0.220775 0.175781 0.507550 0.031 Uiso 1 1 calc R . . . .
C22 C 0.29423(14) 0.18705(13) 0.58905(8) 0.0232(4) Uani 1 1 d . . . . .
H22 H 0.314440 0.246350 0.586433 0.028 Uiso 1 1 calc R . . . .
F4 F 0.48759(9) -0.15074(8) 0.57370(5) 0.0334(3) Uani 1 1 d . . . . .
F5 F 0.65534(10) 0.38208(8) 0.59764(5) 0.0378(3) Uani 1 1 d . . . . .
F6 F 0.78119(8) 0.33004(8) 0.57152(5) 0.0364(3) Uani 1 1 d . . . . .
O3 O 0.48392(10) 0.29953(9) 0.54657(7) 0.0339(4) Uani 1 1 d . . . . .
O4 O 0.49204(9) 0.15587(9) 0.55653(6) 0.0250(3) Uani 1 1 d . . . . .
C23 C 0.69192(14) -0.00356(13) 0.58482(9) 0.0246(4) Uani 1 1 d . . . . .
H23 H 0.760799 -0.006046 0.591458 0.030 Uiso 1 1 calc R . . . .
C24 C 0.63961(15) -0.08050(14) 0.58484(9) 0.0284(5) Uani 1 1 d . . . . .
H24 H 0.671556 -0.135925 0.590940 0.034 Uiso 1 1 calc R . . . .
C25 C 0.53962(14) -0.07481(13) 0.57577(8) 0.0255(4) Uani 1 1 d . . . . .
C26 C 0.48925(14) 0.00299(13) 0.56743(8) 0.0245(4) Uani 1 1 d . . . . .
H26 H 0.420541 0.004861 0.562346 0.029 Uiso 1 1 calc R . . . .
C27 C 0.54392(14) 0.07909(12) 0.56681(8) 0.0211(4) Uani 1 1 d . . . . .
C28 C 0.64467(13) 0.07846(12) 0.57512(8) 0.0211(4) Uani 1 1 d . . . . .
C29 C 0.69512(14) 0.16188(13) 0.57251(8) 0.0208(4) Uani 1 1 d . . . . .
C30 C 0.64223(14) 0.23736(13) 0.56264(8) 0.0223(4) Uani 1 1 d . . . . .
C31 C 0.53617(15) 0.23584(13) 0.55476(8) 0.0246(4) Uani 1 1 d . . . . .
C32 C 0.80348(13) 0.15874(12) 0.58101(8) 0.0218(4) Uani 1 1 d . . . . .
C33 C 0.84739(14) 0.14820(13) 0.53574(8) 0.0250(4) Uani 1 1 d . . . . .
H33 H 0.808614 0.141260 0.498857 0.030 Uiso 1 1 calc R . . . .
C34 C 0.94823(15) 0.14781(14) 0.54440(9) 0.0288(5) Uani 1 1 d . . . . .
H34 H 0.978235 0.140631 0.513379 0.035 Uiso 1 1 calc R . . . .
C35 C 1.00483(15) 0.15783(13) 0.59798(9) 0.0277(5) Uani 1 1 d . . . . .
H35 H 1.073664 0.158500 0.603736 0.033 Uiso 1 1 calc R . . . .
C36 C 0.96124(14) 0.16684(13) 0.64309(9) 0.0282(5) Uani 1 1 d . . . . .
H36 H 1.000281 0.172894 0.679973 0.034 Uiso 1 1 calc R . . . .
C37 C 0.86104(14) 0.16714(13) 0.63500(8) 0.0257(4) Uani 1 1 d . . . . .
H37 H 0.831510 0.173088 0.666294 0.031 Uiso 1 1 calc R . . . .
C38 C 0.68154(15) 0.32965(13) 0.55736(9) 0.0261(4) Uani 1 1 d . . . . .
C39 C 0.65016(13) 0.37260(12) 0.50030(8) 0.0224(4) Uani 1 1 d . . . . .
C40 C 0.66022(15) 0.32729(14) 0.45264(9) 0.0298(5) Uani 1 1 d . . . . .
H40 H 0.682950 0.268149 0.455647 0.036 Uiso 1 1 calc R . . . .
C41 C 0.63718(16) 0.36807(14) 0.40049(9) 0.0307(5) Uani 1 1 d . . . . .
H41 H 0.644613 0.337012 0.367844 0.037 Uiso 1 1 calc R . . . .
C42 C 0.60353(16) 0.45354(14) 0.39599(9) 0.0317(5) Uani 1 1 d . . . . .
H42 H 0.587684 0.481490 0.360259 0.038 Uiso 1 1 calc R . . . .
C43 C 0.5929(2) 0.49843(15) 0.44340(10) 0.0440(6) Uani 1 1 d . . . . .
H43 H 0.569420 0.557328 0.440307 0.053 Uiso 1 1 calc R . . . .
C44 C 0.61626(18) 0.45811(14) 0.49541(10) 0.0378(6) Uani 1 1 d . . . . .
H44 H 0.608932 0.489439 0.527979 0.045 Uiso 1 1 calc R . . . .
F7 F 1.12624(10) 0.35868(8) 0.55456(6) 0.0417(3) Uani 1 1 d . . . . .
F8 F 0.95100(8) 0.88546(7) 0.57124(5) 0.0294(3) Uani 1 1 d . . . . .
F9 F 0.85060(8) 0.82637(7) 0.61639(5) 0.0289(3) Uani 1 1 d . . . . .
O5 O 1.13534(10) 0.80638(9) 0.59817(6) 0.0272(3) Uani 1 1 d . . . . .
O6 O 1.12485(10) 0.66366(9) 0.58261(6) 0.0274(3) Uani 1 1 d . . . . .
C45 C 0.93553(15) 0.49781(13) 0.58324(8) 0.0248(4) Uani 1 1 d . . . . .
H45 H 0.870684 0.492928 0.588048 0.030 Uiso 1 1 calc R . . . .
C46 C 0.98435(15) 0.42313(14) 0.57271(9) 0.0284(5) Uani 1 1 d . . . . .
H46 H 0.954238 0.366842 0.570608 0.034 Uiso 1 1 calc R . . . .
C47 C 1.07834(16) 0.43227(14) 0.56527(9) 0.0296(5) Uani 1 1 d . . . . .
C48 C 1.12610(15) 0.51153(14) 0.56800(9) 0.0287(5) Uani 1 1 d . . . . .
H48 H 1.190502 0.515632 0.562362 0.034 Uiso 1 1 calc R . . . .
C49 C 1.07568(14) 0.58525(13) 0.57939(8) 0.0238(4) Uani 1 1 d . . . . .
C50 C 0.98039(14) 0.58128(12) 0.58699(8) 0.0215(4) Uani 1 1 d . . . . .
C51 C 0.93345(13) 0.66263(12) 0.59886(8) 0.0203(4) Uani 1 1 d . . . . .
C52 C 0.98404(14) 0.73996(12) 0.60238(8) 0.0209(4) Uani 1 1 d . . . . .
C53 C 1.08458(14) 0.74168(13) 0.59479(8) 0.0234(4) Uani 1 1 d . . . . .
C54 C 0.83248(13) 0.65497(12) 0.60844(8) 0.0209(4) Uani 1 1 d . . . . .
C55 C 0.75128(15) 0.66048(13) 0.56429(9) 0.0289(5) Uani 1 1 d . . . . .
H55 H 0.758950 0.668617 0.526846 0.035 Uiso 1 1 calc R . . . .
C56 C 0.65885(16) 0.65400(14) 0.57527(11) 0.0377(6) Uani 1 1 d . . . . .
H56 H 0.603269 0.659230 0.545327 0.045 Uiso 1 1 calc R . . . .
C57 C 0.64741(16) 0.64008(15) 0.62922(11) 0.0384(6) Uani 1 1 d . . . . .
H57 H 0.584037 0.635957 0.636434 0.046 Uiso 1 1 calc R . . . .
C58 C 0.72785(16) 0.63208(14) 0.67290(10) 0.0344(5) Uani 1 1 d . . . . .
H58 H 0.719847 0.620930 0.709976 0.041 Uiso 1 1 calc R . . . .
C59 C 0.82036(14) 0.64033(13) 0.66264(9) 0.0252(4) Uani 1 1 d . . . . .
H59 H 0.875608 0.635929 0.692865 0.030 Uiso 1 1 calc R . . . .
C60 C 0.94774(14) 0.83026(13) 0.61559(8) 0.0230(4) Uani 1 1 d . . . . .
C61 C 1.00114(13) 0.87087(12) 0.67005(8) 0.0210(4) Uani 1 1 d . . . . .
C62 C 1.04819(14) 0.95108(13) 0.67105(9) 0.0244(4) Uani 1 1 d . . . . .
H62 H 1.048448 0.981060 0.636856 0.029 Uiso 1 1 calc R . . . .
C63 C 1.09479(15) 0.98762(13) 0.72172(9) 0.0273(5) Uani 1 1 d . . . . .
H63 H 1.127131 1.042666 0.722297 0.033 Uiso 1 1 calc R . . . .
C64 C 1.09450(15) 0.94429(13) 0.77161(9) 0.0273(5) Uani 1 1 d . . . . .
H64 H 1.127059 0.969281 0.806393 0.033 Uiso 1 1 calc R . . . .
C65 C 1.04677(17) 0.86456(14) 0.77078(9) 0.0330(5) Uani 1 1 d . . . . .
H65 H 1.046013 0.835052 0.805071 0.040 Uiso 1 1 calc R . . . .
C66 C 1.00013(16) 0.82765(14) 0.72018(9) 0.0318(5) Uani 1 1 d . . . . .
H66 H 0.967430 0.772809 0.719692 0.038 Uiso 1 1 calc R . . . .

loop_
_atom_site_aniso_label
_atom_site_aniso_U_11
_atom_site_aniso_U_22
_atom_site_aniso_U_33
_atom_site_aniso_U_23
_atom_site_aniso_U_13
_atom_site_aniso_U_12
F1 0.0478(8) 0.0296(7) 0.0467(8) -0.0010(6) 0.0135(7) 0.0131(6)
F2 0.0309(7) 0.0301(7) 0.0252(6) 0.0046(5) 0.0034(5) 0.0090(5)
F3 0.0178(6) 0.0347(7) 0.0347(7) -0.0075(5) 0.0086(5) -0.0025(5)
O1 0.0187(7) 0.0272(8) 0.0359(8) -0.0033(6) 0.0054(6) -0.0029(6)
O2 0.0197(7) 0.0272(8) 0.0369(9) -0.0062(6) 0.0050(6) 0.0020(6)
C1 0.0291(11) 0.0286(12) 0.0271(11) -0.0024(9) 0.0074(9) -0.0022(9)
C2 0.0383(13) 0.0259(12) 0.0302(12) -0.0025(9) 0.0089(10) -0.0013(9)
C3 0.0373(13) 0.0261(11) 0.0294(12) -0.0005(9) 0.0115(10) 0.0099(9)
C4 0.0279(12) 0.0322(12) 0.0297(12) -0.0019(9) 0.0071(9) 0.0046(9)
C5 0.0256(11) 0.0252(11) 0.0244(11) -0.0015(8) 0.0054(9) 0.0006(8)
C6 0.0238(10) 0.0254(11) 0.0217(10) -0.0004(8) 0.0061(8) 0.0005(8)
C7 0.0205(10) 0.0275(11) 0.0172(10) 0.0031(8) 0.0048(8) 0.0004(8)
C8 0.0195(10) 0.0255(11) 0.0206(10) 0.0008(8) 0.0049(8) 0.0008(8)
C9 0.0213(10) 0.0272(11) 0.0222(10) -0.0038(8) 0.0026(8) 0.0016(8)
C10 0.0185(10) 0.0205(10) 0.0249(10) -0.0020(8) 0.0033(8) -0.0012(8)
C11 0.0245(11) 0.0369(12) 0.0239(11) 0.0045(9) 0.0032(9) -0.0019(9)
C12 0.0222(11) 0.0397(13) 0.0295(12) 0.0004(10) 0.0071(9) -0.0049(9)
C13 0.0208(10) 0.0253(11) 0.0338(12) -0.0017(9) -0.0007(9) -0.0004(8)
C14 0.0302(11) 0.0263(11) 0.0258(11) 0.0039(9) -0.0026(9) -0.0065(9)
C15 0.0284(11) 0.0263(11) 0.0238(11) 0.0027(8) 0.0048(9) -0.0056(8)
C16 0.0166(9) 0.0267(11) 0.0251(11) 0.0024(8) 0.0057(8) 0.0005(8)
C17 0.0160(9) 0.0224(10) 0.0244(10) 0.0000(8) 0.0067(8) 0.0007(7)
C18 0.0239(10) 0.0238(11) 0.0274(11) 0.0037(8) 0.0087(9) 0.0019(8)
C19 0.0256(11) 0.0209(11) 0.0369(12) -0.0025(9) 0.0102(9) -0.0034(8)
C20 0.0201(10) 0.0303(12) 0.0305(12) -0.0063(9) 0.0036(9) -0.0002(8)
C21 0.0235(10) 0.0280(11) 0.0263(11) 0.0027(8) 0.0038(8) 0.0011(8)
C22 0.0204(10) 0.0202(10) 0.0289(11) 0.0012(8) 0.0055(8) -0.0001(8)
F4 0.0344(7) 0.0275(7) 0.0403(7) -0.0002(5) 0.0127(6) -0.0102(5)
F5 0.0592(9) 0.0263(7) 0.0275(7) -0.0058(5) 0.0082(6) 0.0030(6)
F6 0.0272(7) 0.0255(7) 0.0493(8) 0.0041(6) -0.0071(6) -0.0061(5)
O3 0.0306(8) 0.0284(8) 0.0457(10) 0.0083(7) 0.0147(7) 0.0106(7)
O4 0.0184(7) 0.0249(8) 0.0327(8) 0.0035(6) 0.0078(6) 0.0039(6)
C23 0.0193(10) 0.0231(11) 0.0315(11) 0.0022(9) 0.0057(8) 0.0006(8)
C24 0.0285(11) 0.0240(11) 0.0336(12) 0.0022(9) 0.0086(9) 0.0012(9)
C25 0.0275(11) 0.0223(11) 0.0282(11) 0.0000(8) 0.0091(9) -0.0071(8)
C26 0.0193(10) 0.0319(12) 0.0238(11) 0.0011(8) 0.0078(8) -0.0019(8)
C27 0.0217(10) 0.0220(10) 0.0201(10) 0.0011(8) 0.0055(8) 0.0026(8)
C28 0.0195(10) 0.0229(10) 0.0213(10) -0.0009(8) 0.0051(8) -0.0006(8)
C29 0.0205(10) 0.0243(10) 0.0179(10) -0.0019(8) 0.0046(8) 0.0004(8)
C30 0.0248(10) 0.0220(10) 0.0199(10) -0.0008(8) 0.0043(8) 0.0002(8)
C31 0.0262(11) 0.0251(11) 0.0241(11) 0.0016(8) 0.0089(9) 0.0028(8)
C32 0.0193(10) 0.0187(10) 0.0269(11) 0.0002(8) 0.0042(8) -0.0025(7)
C33 0.0255(11) 0.0259(11) 0.0234(11) -0.0009(8) 0.0047(8) -0.0005(8)
C34 0.0266(11) 0.0321(12) 0.0307(12) -0.0009(9) 0.0126(9) 0.0008(9)
C35 0.0211(10) 0.0247(11) 0.0378(13) -0.0005(9) 0.0073(9) 0.0002(8)
C36 0.0228(11) 0.0303(12) 0.0285(11) -0.0021(9) -0.0008(9) 0.0010(9)
C37 0.0227(10) 0.0311(11) 0.0236(11) -0.0012(9) 0.0054(8) 0.0014(8)
C38 0.0252(11) 0.0235(11) 0.0290(11) -0.0038(9) 0.0045(9) 0.0015(8)
C39 0.0195(10) 0.0195(10) 0.0289(11) -0.0006(8) 0.0066(8) -0.0015(8)
C40 0.0341(12) 0.0205(11) 0.0354(12) -0.0009(9) 0.0085(10) 0.0035(9)
C41 0.0366(12) 0.0281(12) 0.0286(12) -0.0030(9) 0.0097(10) 0.0004(9)
C42 0.0344(12) 0.0298(12) 0.0332(12) 0.0091(9) 0.0124(10) 0.0051(9)
C43 0.0682(18) 0.0267(13) 0.0413(14) 0.0073(10) 0.0212(13) 0.0197(12)
C44 0.0564(15) 0.0264(12) 0.0349(13) 0.0006(10) 0.0192(12) 0.0113(11)
F7 0.0444(8) 0.0263(7) 0.0583(9) -0.0048(6) 0.0198(7) 0.0092(6)
F8 0.0365(7) 0.0224(6) 0.0263(6) 0.0053(5) 0.0003(5) 0.0001(5)
F9 0.0201(6) 0.0232(6) 0.0420(7) -0.0032(5) 0.0037(5) 0.0012(5)
O5 0.0258(8) 0.0257(8) 0.0309(8) -0.0010(6) 0.0078(6) -0.0055(6)
O6 0.0237(7) 0.0233(8) 0.0373(9) -0.0037(6) 0.0112(6) -0.0016(6)
C45 0.0257(11) 0.0250(11) 0.0238(10) -0.0006(8) 0.0054(8) -0.0026(8)
C46 0.0346(12) 0.0221(11) 0.0281(11) -0.0014(9) 0.0065(9) -0.0015(9)
C47 0.0348(12) 0.0252(12) 0.0301(12) -0.0035(9) 0.0102(10) 0.0095(9)
C48 0.0260(11) 0.0295(12) 0.0324(12) -0.0021(9) 0.0100(9) 0.0028(9)
C49 0.0253(11) 0.0228(11) 0.0236(11) -0.0007(8) 0.0060(8) -0.0014(8)
C50 0.0240(10) 0.0213(10) 0.0187(10) 0.0004(8) 0.0033(8) 0.0013(8)
C51 0.0221(10) 0.0226(10) 0.0150(9) 0.0001(8) 0.0012(8) 0.0008(8)
C52 0.0215(10) 0.0203(10) 0.0211(10) 0.0011(8) 0.0050(8) 0.0010(8)
C53 0.0238(10) 0.0241(11) 0.0224(10) 0.0004(8) 0.0053(8) -0.0015(8)
C54 0.0199(10) 0.0146(9) 0.0275(11) -0.0005(8) 0.0041(8) -0.0010(7)
C55 0.0289(11) 0.0237(11) 0.0304(12) -0.0005(9) -0.0020(9) -0.0023(9)
C56 0.0255(12) 0.0283(12) 0.0524(16) -0.0044(11) -0.0061(10) -0.0008(9)
C57 0.0214(11) 0.0341(13) 0.0616(17) -0.0099(11) 0.0130(11) -0.0022(9)
C58 0.0294(12) 0.0350(13) 0.0427(14) -0.0076(10) 0.0164(10) -0.0054(9)
C59 0.0229(10) 0.0243(11) 0.0285(11) -0.0018(8) 0.0055(9) -0.0018(8)
C60 0.0191(10) 0.0230(11) 0.0265(11) 0.0030(8) 0.0043(8) -0.0014(8)
C61 0.0181(9) 0.0195(10) 0.0261(10) -0.0010(8) 0.0061(8) 0.0028(7)
C62 0.0261(11) 0.0214(10) 0.0267(11) 0.0005(8) 0.0077(9) 0.0013(8)
C63 0.0285(11) 0.0205(11) 0.0341(12) -0.0035(9) 0.0093(9) -0.0048(8)
C64 0.0271(11) 0.0280(12) 0.0266(11) -0.0051(9) 0.0052(9) 0.0017(9)
C65 0.0457(14) 0.0293(12) 0.0247(11) 0.0019(9) 0.0091(10) -0.0054(10)
C66 0.0415(13) 0.0237(11) 0.0304(12) -0.0006(9) 0.0084(10) -0.0083(9)

loop_
_atom_type_symbol
_atom_type_description
_atom_type_scat_dispersion_real
_atom_type_scat_dispersion_imag
_atom_type_scat_source
C C 0.0033 0.0016 'International Tables Vol C Tables 4.2.6.8 and 6.1.1.4'
H H 0.0000 0.0000 'International Tables Vol C Tables 4.2.6.8 and 6.1.1.4'
F F 0.0171 0.0103 'International Tables Vol C Tables 4.2.6.8 and 6.1.1.4'
O O 0.0106 0.0060 'International Tables Vol C Tables 4.2.6.8 and 6.1.1.4'

loop_
_geom_angle_atom_site_label_1
_geom_angle_atom_site_label_2
_geom_angle_atom_site_label_3
_geom_angle
_geom_angle_site_symmetry_1
_geom_angle_site_symmetry_3
_geom_angle_publ_flag
C5 O2 C9 121.43(15) . . ?
C2 C1 H1 119.5 . . ?
C2 C1 C6 121.0(2) . . ?
C6 C1 H1 119.5 . . ?
C1 C2 H2 120.9 . . ?
C3 C2 C1 118.2(2) . . ?
C3 C2 H2 120.9 . . ?
F1 C3 C2 118.74(19) . . ?
F1 C3 C4 117.62(19) . . ?
C4 C3 C2 123.64(19) . . ?
C3 C4 H4 121.6 . . ?
C3 C4 C5 116.8(2) . . ?
C5 C4 H4 121.6 . . ?
O2 C5 C4 116.04(18) . . ?
O2 C5 C6 121.11(17) . . ?
C4 C5 C6 122.85(19) . . ?
C1 C6 C7 123.94(18) . . ?
C5 C6 C1 117.42(18) . . ?
C5 C6 C7 118.50(18) . . ?
C6 C7 C10 117.47(17) . . ?
C8 C7 C6 119.15(17) . . ?
C8 C7 C10 123.33(17) . . ?
C7 C8 C9 119.81(17) . . ?
C7 C8 C16 125.74(17) . . ?
C9 C8 C16 114.35(16) . . ?
O1 C9 O2 117.13(17) . . ?
O1 C9 C8 125.36(18) . . ?
O2 C9 C8 117.50(17) . . ?
C11 C10 C7 123.18(18) . . ?
C11 C10 C15 119.39(18) . . ?
C15 C10 C7 117.42(17) . . ?
C10 C11 H11 119.9 . . ?
C12 C11 C10 120.12(19) . . ?
C12 C11 H11 119.9 . . ?
C11 C12 H12 119.7 . . ?
C13 C12 C11 120.55(19) . . ?
C13 C12 H12 119.7 . . ?
C12 C13 H13 120.1 . . ?
C12 C13 C14 119.75(19) . . ?
C14 C13 H13 120.1 . . ?
C13 C14 H14 119.9 . . ?
C13 C14 C15 120.26(19) . . ?
C15 C14 H14 119.9 . . ?
C10 C15 H15 120.0 . . ?
C14 C15 C10 119.91(19) . . ?
C14 C15 H15 120.0 . . ?
F2 C16 F3 104.08(14) . . ?
F2 C16 C8 109.40(15) . . ?
F2 C16 C17 110.97(16) . . ?
F3 C16 C8 109.08(15) . . ?
F3 C16 C17 107.60(15) . . ?
C17 C16 C8 115.10(16) . . ?
C18 C17 C16 121.29(18) . . ?
C22 C17 C16 118.57(17) . . ?
C22 C17 C18 120.13(18) . . ?
C17 C18 H18 120.1 . . ?
C19 C18 C17 119.77(19) . . ?
C19 C18 H18 120.1 . . ?
C18 C19 H19 119.9 . . ?
C20 C19 C18 120.16(19) . . ?
C20 C19 H19 119.9 . . ?
C19 C20 H20 120.0 . . ?
C21 C20 C19 120.03(19) . . ?
C21 C20 H20 120.0 . . ?
C20 C21 H21 119.9 . . ?
C20 C21 C22 120.28(19) . . ?
C22 C21 H21 119.9 . . ?
C17 C22 C21 119.62(18) . . ?
C17 C22 H22 120.2 . . ?
C21 C22 H22 120.2 . . ?
C31 O4 C27 122.09(15) . . ?
C24 C23 H23 119.5 . . ?
C24 C23 C28 120.94(18) . . ?
C28 C23 H23 119.5 . . ?
C23 C24 H24 120.9 . . ?
C23 C24 C25 118.29(19) . . ?
C25 C24 H24 120.9 . . ?
F4 C25 C24 118.45(18) . . ?
F4 C25 C26 117.76(17) . . ?
C26 C25 C24 123.77(18) . . ?
C25 C26 H26 121.8 . . ?
C25 C26 C27 116.50(18) . . ?
C27 C26 H26 121.8 . . ?
O4 C27 C26 115.65(17) . . ?
O4 C27 C28 121.37(17) . . ?
C26 C27 C28 122.98(18) . . ?
C23 C28 C29 123.81(17) . . ?
C27 C28 C23 117.50(17) . . ?
C27 C28 C29 118.68(17) . . ?
C28 C29 C32 117.31(16) . . ?
C30 C29 C28 118.95(17) . . ?
C30 C29 C32 123.74(18) . . ?
C29 C30 C31 120.98(18) . . ?
C29 C30 C38 126.45(18) . . ?
C31 C30 C38 112.56(17) . . ?
O3 C31 O4 116.74(18) . . ?
O3 C31 C30 125.35(19) . . ?
O4 C31 C30 117.90(17) . . ?
C33 C32 C29 120.90(18) . . ?
C33 C32 C37 119.50(18) . . ?
C37 C32 C29 119.60(17) . . ?
C32 C33 H33 120.0 . . ?
C32 C33 C34 119.96(19) . . ?
C34 C33 H33 120.0 . . ?
C33 C34 H34 119.9 . . ?
C35 C34 C33 120.17(19) . . ?
C35 C34 H34 119.9 . . ?
C34 C35 H35 120.1 . . ?
C36 C35 C34 119.88(19) . . ?
C36 C35 H35 120.1 . . ?
C35 C36 H36 119.8 . . ?
C35 C36 C37 120.4(2) . . ?
C37 C36 H36 119.8 . . ?
C32 C37 H37 120.0 . . ?
C36 C37 C32 120.02(19) . . ?
C36 C37 H37 120.0 . . ?
F5 C38 C30 108.17(16) . . ?
F5 C38 C39 109.71(16) . . ?
F6 C38 F5 103.81(16) . . ?
F6 C38 C30 110.78(16) . . ?
F6 C38 C39 107.87(16) . . ?
C39 C38 C30 115.83(17) . . ?
C40 C39 C38 119.68(18) . . ?
C44 C39 C38 120.75(18) . . ?
C44 C39 C40 119.49(19) . . ?
C39 C40 H40 120.0 . . ?
C39 C40 C41 120.09(19) . . ?
C41 C40 H40 120.0 . . ?
C40 C41 H41 120.0 . . ?
C42 C41 C40 120.0(2) . . ?
C42 C41 H41 120.0 . . ?
C41 C42 H42 120.1 . . ?
C41 C42 C43 119.8(2) . . ?
C43 C42 H42 120.1 . . ?
C42 C43 H43 119.9 . . ?
C42 C43 C44 120.2(2) . . ?
C44 C43 H43 119.9 . . ?
C39 C44 C43 120.3(2) . . ?
C39 C44 H44 119.8 . . ?
C43 C44 H44 119.8 . . ?
C49 O6 C53 122.17(15) . . ?
C46 C45 H45 119.5 . . ?
C46 C45 C50 120.98(19) . . ?
C50 C45 H45 119.5 . . ?
C45 C46 H46 120.9 . . ?
C45 C46 C47 118.30(19) . . ?
C47 C46 H46 120.9 . . ?
F7 C47 C46 118.27(19) . . ?
F7 C47 C48 117.99(19) . . ?
C48 C47 C46 123.74(19) . . ?
C47 C48 H48 121.7 . . ?
C47 C48 C49 116.66(19) . . ?
C49 C48 H48 121.7 . . ?
O6 C49 C48 115.88(17) . . ?
O6 C49 C50 121.27(17) . . ?
C48 C49 C50 122.85(19) . . ?
C45 C50 C51 123.77(18) . . ?
C49 C50 C45 117.46(18) . . ?
C49 C50 C51 118.76(17) . . ?
C50 C51 C54 116.98(16) . . ?
C52 C51 C50 119.04(17) . . ?
C52 C51 C54 123.95(17) . . ?
C51 C52 C53 120.82(17) . . ?
C51 C52 C60 126.24(17) . . ?
C53 C52 C60 112.92(16) . . ?
O5 C53 O6 116.64(17) . . ?
O5 C53 C52 125.45(18) . . ?
O6 C53 C52 117.91(16) . . ?
C55 C54 C51 121.63(18) . . ?
C59 C54 C51 118.76(17) . . ?
C59 C54 C55 119.59(18) . . ?
C54 C55 H55 120.2 . . ?
C56 C55 C54 119.6(2) . . ?
C56 C55 H55 120.2 . . ?
C55 C56 H56 119.8 . . ?
C57 C56 C55 120.4(2) . . ?
C57 C56 H56 119.8 . . ?
C56 C57 H57 119.9 . . ?
C56 C57 C58 120.1(2) . . ?
C58 C57 H57 119.9 . . ?
C57 C58 H58 120.0 . . ?
C57 C58 C59 120.0(2) . . ?
C59 C58 H58 120.0 . . ?
C54 C59 C58 120.2(2) . . ?
C54 C59 H59 119.9 . . ?
C58 C59 H59 119.9 . . ?
F8 C60 C52 108.12(15) . . ?
F8 C60 C61 110.30(15) . . ?
F9 C60 F8 104.01(14) . . ?
F9 C60 C52 110.29(15) . . ?
F9 C60 C61 108.20(15) . . ?
C61 C60 C52 115.34(16) . . ?
C62 C61 C60 121.35(18) . . ?
C62 C61 C66 119.79(19) . . ?
C66 C61 C60 118.83(17) . . ?
C61 C62 H62 120.0 . . ?
C63 C62 C61 120.07(19) . . ?
C63 C62 H62 120.0 . . ?
C62 C63 H63 119.9 . . ?
C62 C63 C64 120.17(19) . . ?
C64 C63 H63 119.9 . . ?
C63 C64 H64 120.1 . . ?
C65 C64 C63 119.9(2) . . ?
C65 C64 H64 120.1 . . ?
C64 C65 H65 119.9 . . ?
C64 C65 C66 120.2(2) . . ?
C66 C65 H65 119.9 . . ?
C61 C66 H66 120.0 . . ?
C65 C66 C61 119.91(19) . . ?
C65 C66 H66 120.0 . . ?

loop_
_geom_bond_atom_site_label_1
_geom_bond_atom_site_label_2
_geom_bond_distance
_geom_bond_site_symmetry_2
_geom_bond_publ_flag
F1 C3 1.361(2) . ?
F2 C16 1.375(2) . ?
F3 C16 1.382(2) . ?
O1 C9 1.204(2) . ?
O2 C5 1.373(2) . ?
O2 C9 1.376(2) . ?
C1 H1 0.9500 . ?
C1 C2 1.385(3) . ?
C1 C6 1.404(3) . ?
C2 H2 0.9500 . ?
C2 C3 1.382(3) . ?
C3 C4 1.371(3) . ?
C4 H4 0.9500 . ?
C4 C5 1.384(3) . ?
C5 C6 1.397(3) . ?
C6 C7 1.459(3) . ?
C7 C8 1.360(3) . ?
C7 C10 1.501(3) . ?
C8 C9 1.471(3) . ?
C8 C16 1.524(3) . ?
C10 C11 1.389(3) . ?
C10 C15 1.392(3) . ?
C11 H11 0.9500 . ?
C11 C12 1.383(3) . ?
C12 H12 0.9500 . ?
C12 C13 1.380(3) . ?
C13 H13 0.9500 . ?
C13 C14 1.380(3) . ?
C14 H14 0.9500 . ?
C14 C15 1.392(3) . ?
C15 H15 0.9500 . ?
C16 C17 1.506(3) . ?
C17 C18 1.389(3) . ?
C17 C22 1.389(3) . ?
C18 H18 0.9500 . ?
C18 C19 1.386(3) . ?
C19 H19 0.9500 . ?
C19 C20 1.384(3) . ?
C20 H20 0.9500 . ?
C20 C21 1.381(3) . ?
C21 H21 0.9500 . ?
C21 C22 1.389(3) . ?
C22 H22 0.9500 . ?
F4 C25 1.361(2) . ?
F5 C38 1.375(2) . ?
F6 C38 1.372(2) . ?
O3 C31 1.205(2) . ?
O4 C27 1.369(2) . ?
O4 C31 1.368(2) . ?
C23 H23 0.9500 . ?
C23 C24 1.381(3) . ?
C23 C28 1.407(3) . ?
C24 H24 0.9500 . ?
C24 C25 1.381(3) . ?
C25 C26 1.370(3) . ?
C26 H26 0.9500 . ?
C26 C27 1.390(3) . ?
C27 C28 1.391(3) . ?
C28 C29 1.460(3) . ?
C29 C30 1.359(3) . ?
C29 C32 1.497(3) . ?
C30 C31 1.466(3) . ?
C30 C38 1.522(3) . ?
C32 C33 1.388(3) . ?
C32 C37 1.392(3) . ?
C33 H33 0.9500 . ?
C33 C34 1.391(3) . ?
C34 H34 0.9500 . ?
C34 C35 1.381(3) . ?
C35 H35 0.9500 . ?
C35 C36 1.379(3) . ?
C36 H36 0.9500 . ?
C36 C37 1.383(3) . ?
C37 H37 0.9500 . ?
C38 C39 1.511(3) . ?
C39 C40 1.383(3) . ?
C39 C44 1.378(3) . ?
C40 H40 0.9500 . ?
C40 C41 1.386(3) . ?
C41 H41 0.9500 . ?
C41 C42 1.377(3) . ?
C42 H42 0.9500 . ?
C42 C43 1.377(3) . ?
C43 H43 0.9500 . ?
C43 C44 1.380(3) . ?
C44 H44 0.9500 . ?
F7 C47 1.359(2) . ?
F8 C60 1.376(2) . ?
F9 C60 1.376(2) . ?
O5 C53 1.207(2) . ?
O6 C49 1.370(2) . ?
O6 C53 1.373(2) . ?
C45 H45 0.9500 . ?
C45 C46 1.379(3) . ?
C45 C50 1.409(3) . ?
C46 H46 0.9500 . ?
C46 C47 1.384(3) . ?
C47 C48 1.372(3) . ?
C48 H48 0.9500 . ?
C48 C49 1.385(3) . ?
C49 C50 1.398(3) . ?
C50 C51 1.459(3) . ?
C51 C52 1.366(3) . ?
C51 C54 1.497(3) . ?
C52 C53 1.470(3) . ?
C52 C60 1.521(3) . ?
C54 C55 1.391(3) . ?
C54 C59 1.386(3) . ?
C55 H55 0.9500 . ?
C55 C56 1.391(3) . ?
C56 H56 0.9500 . ?
C56 C57 1.376(3) . ?
C57 H57 0.9500 . ?
C57 C58 1.380(3) . ?
C58 H58 0.9500 . ?
C58 C59 1.387(3) . ?
C59 H59 0.9500 . ?
C60 C61 1.506(3) . ?
C61 C62 1.384(3) . ?
C61 C66 1.389(3) . ?
C62 H62 0.9500 . ?
C62 C63 1.381(3) . ?
C63 H63 0.9500 . ?
C63 C64 1.383(3) . ?
C64 H64 0.9500 . ?
C64 C65 1.382(3) . ?
C65 H65 0.9500 . ?
C65 C66 1.382(3) . ?
C66 H66 0.9500 . ?

loop_
_geom_torsion_atom_site_label_1
_geom_torsion_atom_site_label_2
_geom_torsion_atom_site_label_3
_geom_torsion_atom_site_label_4
_geom_torsion
_geom_torsion_site_symmetry_1
_geom_torsion_site_symmetry_2
_geom_torsion_site_symmetry_3
_geom_torsion_site_symmetry_4
_geom_torsion_publ_flag
F1 C3 C4 C5 177.72(18) . . . . ?
F2 C16 C17 C18 0.7(2) . . . . ?
F2 C16 C17 C22 -178.04(16) . . . . ?
F3 C16 C17 C18 113.94(19) . . . . ?
F3 C16 C17 C22 -64.8(2) . . . . ?
O2 C5 C6 C1 -176.47(17) . . . . ?
O2 C5 C6 C7 7.7(3) . . . . ?
C1 C2 C3 F1 -177.73(18) . . . . ?
C1 C2 C3 C4 2.0(3) . . . . ?
C1 C6 C7 C8 -176.96(19) . . . . ?
C1 C6 C7 C10 5.6(3) . . . . ?
C2 C1 C6 C5 -3.0(3) . . . . ?
C2 C1 C6 C7 172.54(19) . . . . ?
C2 C3 C4 C5 -2.0(3) . . . . ?
C3 C4 C5 O2 178.91(18) . . . . ?
C3 C4 C5 C6 -0.6(3) . . . . ?
C4 C5 C6 C1 3.0(3) . . . . ?
C4 C5 C6 C7 -172.77(19) . . . . ?
C5 O2 C9 O1 165.87(18) . . . . ?
C5 O2 C9 C8 -12.8(3) . . . . ?
C5 C6 C7 C8 -1.5(3) . . . . ?
C5 C6 C7 C10 -178.95(17) . . . . ?
C6 C1 C2 C3 0.6(3) . . . . ?
C6 C7 C8 C9 -11.6(3) . . . . ?
C6 C7 C8 C16 172.33(18) . . . . ?
C6 C7 C10 C11 -86.7(2) . . . . ?
C6 C7 C10 C15 91.9(2) . . . . ?
C7 C8 C9 O1 -159.7(2) . . . . ?
C7 C8 C9 O2 18.8(3) . . . . ?
C7 C8 C16 F2 90.9(2) . . . . ?
C7 C8 C16 F3 -22.3(3) . . . . ?
C7 C8 C16 C17 -143.34(19) . . . . ?
C7 C10 C11 C12 179.69(19) . . . . ?
C7 C10 C15 C14 -179.23(18) . . . . ?
C8 C7 C10 C11 95.9(2) . . . . ?
C8 C7 C10 C15 -85.4(2) . . . . ?
C8 C16 C17 C18 -124.23(19) . . . . ?
C8 C16 C17 C22 57.0(2) . . . . ?
C9 O2 C5 C4 -179.73(18) . . . . ?
C9 O2 C5 C6 -0.2(3) . . . . ?
C9 C8 C16 F2 -85.35(19) . . . . ?
C9 C8 C16 F3 161.40(16) . . . . ?
C9 C8 C16 C17 40.4(2) . . . . ?
C10 C7 C8 C9 165.74(18) . . . . ?
C10 C7 C8 C16 -10.4(3) . . . . ?
C10 C11 C12 C13 -0.1(3) . . . . ?
C11 C10 C15 C14 -0.5(3) . . . . ?
C11 C12 C13 C14 -1.4(3) . . . . ?
C12 C13 C14 C15 1.9(3) . . . . ?
C13 C14 C15 C10 -1.0(3) . . . . ?
C15 C10 C11 C12 1.1(3) . . . . ?
C16 C8 C9 O1 16.8(3) . . . . ?
C16 C8 C9 O2 -164.67(16) . . . . ?
C16 C17 C18 C19 -179.11(17) . . . . ?
C16 C17 C22 C21 179.29(17) . . . . ?
C17 C18 C19 C20 -0.3(3) . . . . ?
C18 C17 C22 C21 0.5(3) . . . . ?
C18 C19 C20 C21 0.8(3) . . . . ?
C19 C20 C21 C22 -0.7(3) . . . . ?
C20 C21 C22 C17 0.0(3) . . . . ?
C22 C17 C18 C19 -0.4(3) . . . . ?
F4 C25 C26 C27 -176.68(17) . . . . ?
F5 C38 C39 C40 -173.45(17) . . . . ?
F5 C38 C39 C44 9.9(3) . . . . ?
F6 C38 C39 C40 74.1(2) . . . . ?
F6 C38 C39 C44 -102.6(2) . . . . ?
O4 C27 C28 C23 -179.33(17) . . . . ?
O4 C27 C28 C29 -0.2(3) . . . . ?
C23 C24 C25 F4 177.61(18) . . . . ?
C23 C24 C25 C26 -0.9(3) . . . . ?
C23 C28 C29 C30 179.71(18) . . . . ?
C23 C28 C29 C32 -0.3(3) . . . . ?
C24 C23 C28 C27 1.3(3) . . . . ?
C24 C23 C28 C29 -177.72(19) . . . . ?
C24 C25 C26 C27 1.8(3) . . . . ?
C25 C26 C27 O4 177.88(17) . . . . ?
C25 C26 C27 C28 -1.2(3) . . . . ?
C26 C27 C28 C23 -0.3(3) . . . . ?
C26 C27 C28 C29 178.77(18) . . . . ?
C27 O4 C31 O3 -178.49(17) . . . . ?
C27 O4 C31 C30 1.8(3) . . . . ?
C27 C28 C29 C30 0.7(3) . . . . ?
C27 C28 C29 C32 -179.34(17) . . . . ?
C28 C23 C24 C25 -0.8(3) . . . . ?
C28 C29 C30 C31 0.1(3) . . . . ?
C28 C29 C30 C38 -178.72(18) . . . . ?
C28 C29 C32 C33 90.4(2) . . . . ?
C28 C29 C32 C37 -90.0(2) . . . . ?
C29 C30 C31 O3 179.0(2) . . . . ?
C29 C30 C31 O4 -1.3(3) . . . . ?
C29 C30 C38 F5 -121.4(2) . . . . ?
C29 C30 C38 F6 -8.3(3) . . . . ?
C29 C30 C38 C39 115.0(2) . . . . ?
C29 C32 C33 C34 178.29(18) . . . . ?
C29 C32 C37 C36 -178.15(18) . . . . ?
C30 C29 C32 C33 -89.5(2) . . . . ?
C30 C29 C32 C37 90.0(2) . . . . ?
C30 C38 C39 C40 -50.7(2) . . . . ?
C30 C38 C39 C44 132.7(2) . . . . ?
C31 O4 C27 C26 179.89(17) . . . . ?
C31 O4 C27 C28 -1.1(3) . . . . ?
C31 C30 C38 F5 59.7(2) . . . . ?
C31 C30 C38 F6 172.83(16) . . . . ?
C31 C30 C38 C39 -63.9(2) . . . . ?
C32 C29 C30 C31 -179.90(18) . . . . ?
C32 C29 C30 C38 1.3(3) . . . . ?
C32 C33 C34 C35 0.0(3) . . . . ?
C33 C32 C37 C36 1.4(3) . . . . ?
C33 C34 C35 C36 1.0(3) . . . . ?
C34 C35 C36 C37 -0.9(3) . . . . ?
C35 C36 C37 C32 -0.3(3) . . . . ?
C37 C32 C33 C34 -1.2(3) . . . . ?
C38 C30 C31 O3 -2.0(3) . . . . ?
C38 C30 C31 O4 177.67(16) . . . . ?
C38 C39 C40 C41 -176.08(19) . . . . ?
C38 C39 C44 C43 176.4(2) . . . . ?
C39 C40 C41 C42 -0.5(3) . . . . ?
C40 C39 C44 C43 -0.3(3) . . . . ?
C40 C41 C42 C43 0.1(3) . . . . ?
C41 C42 C43 C44 0.3(4) . . . . ?
C42 C43 C44 C39 -0.2(4) . . . . ?
C44 C39 C40 C41 0.6(3) . . . . ?
F7 C47 C48 C49 -179.53(18) . . . . ?
F8 C60 C61 C62 -2.4(2) . . . . ?
F8 C60 C61 C66 175.56(17) . . . . ?
F9 C60 C61 C62 -115.58(19) . . . . ?
F9 C60 C61 C66 62.4(2) . . . . ?
O6 C49 C50 C45 -179.69(18) . . . . ?
O6 C49 C50 C51 -0.4(3) . . . . ?
C45 C46 C47 F7 -179.63(18) . . . . ?
C45 C46 C47 C48 0.3(3) . . . . ?
C45 C50 C51 C52 179.06(18) . . . . ?
C45 C50 C51 C54 1.1(3) . . . . ?
C46 C45 C50 C49 0.3(3) . . . . ?
C46 C45 C50 C51 -179.03(18) . . . . ?
C46 C47 C48 C49 0.6(3) . . . . ?
C47 C48 C49 O6 179.28(18) . . . . ?
C47 C48 C49 C50 -1.0(3) . . . . ?
C48 C49 C50 C45 0.6(3) . . . . ?
C48 C49 C50 C51 179.96(19) . . . . ?
C49 O6 C53 O5 177.92(17) . . . . ?
C49 O6 C53 C52 -2.3(3) . . . . ?
C49 C50 C51 C52 -0.2(3) . . . . ?
C49 C50 C51 C54 -178.19(17) . . . . ?
C50 C45 C46 C47 -0.7(3) . . . . ?
C50 C51 C52 C53 -0.4(3) . . . . ?
C50 C51 C52 C60 -178.61(18) . . . . ?
C50 C51 C54 C55 -89.4(2) . . . . ?
C50 C51 C54 C59 89.4(2) . . . . ?
C51 C52 C53 O5 -178.57(19) . . . . ?
C51 C52 C53 O6 1.7(3) . . . . ?
C51 C52 C60 F8 -121.1(2) . . . . ?
C51 C52 C60 F9 -8.0(3) . . . . ?
C51 C52 C60 C61 114.9(2) . . . . ?
C51 C54 C55 C56 -179.26(18) . . . . ?
C51 C54 C59 C58 -179.39(18) . . . . ?
C52 C51 C54 C55 92.8(2) . . . . ?
C52 C51 C54 C59 -88.5(2) . . . . ?
C52 C60 C61 C62 120.39(19) . . . . ?
C52 C60 C61 C66 -61.6(2) . . . . ?
C53 O6 C49 C48 -178.60(18) . . . . ?
C53 O6 C49 C50 1.7(3) . . . . ?
C53 C52 C60 F8 60.6(2) . . . . ?
C53 C52 C60 F9 173.69(15) . . . . ?
C53 C52 C60 C61 -63.4(2) . . . . ?
C54 C51 C52 C53 177.36(17) . . . . ?
C54 C51 C52 C60 -0.8(3) . . . . ?
C54 C55 C56 C57 -1.6(3) . . . . ?
C55 C54 C59 C58 -0.6(3) . . . . ?
C55 C56 C57 C58 -0.2(3) . . . . ?
C56 C57 C58 C59 1.6(3) . . . . ?
C57 C58 C59 C54 -1.2(3) . . . . ?
C59 C54 C55 C56 2.0(3) . . . . ?
C60 C52 C53 O5 -0.2(3) . . . . ?
C60 C52 C53 O6 -179.91(16) . . . . ?
C60 C61 C62 C63 178.60(18) . . . . ?
C60 C61 C66 C65 -178.56(19) . . . . ?
C61 C62 C63 C64 -0.1(3) . . . . ?
C62 C61 C66 C65 -0.5(3) . . . . ?
C62 C63 C64 C65 -0.5(3) . . . . ?
C63 C64 C65 C66 0.6(3) . . . . ?
C64 C65 C66 C61 -0.1(3) . . . . ?
C66 C61 C62 C63 0.6(3) . . . . ?

_cod_duplicate_entry 7158371
